data_4125705
loop_
_publ_author_name
'Saha, Subhankar'
'Desiraju, Gautam R.'

_publ_section_title
;
 Crystal Engineering of Hand-Twisted Helical Crystals.
;
_journal_issue 5
_journal_name_full 'Journal of the American Chemical Society'
_journal_page_first 1975
_journal_page_last 1983
_journal_paper_doi 10.1021/jacs.6b11835
_journal_volume 139
_journal_year 2017
_chemical_formula_sum 'C13 H8 Br N O4'
_chemical_formula_weight 322.11
_chemical_name_systematic
;
 ?
;
_space_group_IT_number 19
_symmetry_cell_setting orthorhombic
_symmetry_space_group_name_Hall 'P 2ac 2ab'
_symmetry_space_group_name_H-M 'P 21 21 21'
_atom_sites_solution_hydrogens geom
_atom_sites_solution_primary direct
_atom_sites_solution_secondary difmap
_audit_creation_method SHELXL-97
_cell_angle_alpha 90.00
_cell_angle_beta 90.00
_cell_angle_gamma 90.00
_cell_formula_units_Z 4
_cell_length_a 3.845(2)
_cell_length_b 11.650(7)
_cell_length_c 27.482(16)
_cell_measurement_reflns_used 5006
_cell_measurement_temperature 150(2)
_cell_measurement_theta_max 33.7
_cell_measurement_theta_min 2.8
_cell_volume 1231.0(12)
_computing_cell_refinement
;
CrystalClear-SM Expert 2.0 rc14 (Rigaku, 2009)
;
_computing_data_collection
;
CrystalClear-SM Expert 2.0 rc14 (Rigaku, 2009)
;
_computing_data_reduction
;
CrystalClear-SM Expert 2.0 rc14 (Rigaku, 2009)
;
_computing_structure_refinement 'SHELXL-97 (Sheldrick, 2008)'
_computing_structure_solution 'SHELXL-97 (Sheldrick, 2008)'
_diffrn_ambient_temperature 150(2)
_diffrn_detector_area_resol_mean 13.6612
_diffrn_measured_fraction_theta_full 1.000
_diffrn_measured_fraction_theta_max 1.000
_diffrn_measurement_device
;
XtaLABmini: Fixed Chi 2 circle
;
_diffrn_measurement_device_type
;
Rigaku Mercury375R (2x2 bin mode)
;
_diffrn_measurement_method 'profile data from \w-scans'
_diffrn_radiation_monochromator graphite
_diffrn_radiation_source 'fine-focus sealed tube'
_diffrn_radiation_type MoK\a
_diffrn_radiation_wavelength 0.71073
_diffrn_reflns_av_R_equivalents 0.1176
_diffrn_reflns_av_sigmaI/netI 0.0684
_diffrn_reflns_limit_h_max 4
_diffrn_reflns_limit_h_min -4
_diffrn_reflns_limit_k_max 14
_diffrn_reflns_limit_k_min -14
_diffrn_reflns_limit_l_max 33
_diffrn_reflns_limit_l_min -33
_diffrn_reflns_number 11229
_diffrn_reflns_theta_full 26.00
_diffrn_reflns_theta_max 26.00
_diffrn_reflns_theta_min 1.48
_exptl_absorpt_coefficient_mu 3.348
_exptl_absorpt_correction_T_max 0.7096
_exptl_absorpt_correction_T_min 0.5541
_exptl_absorpt_correction_type multi-scan
_exptl_absorpt_process_details 'Jacobson, R. (1998) Private communication'
_exptl_crystal_colour Colourless
_exptl_crystal_density_diffrn 1.738
_exptl_crystal_density_method 'not measured'
_exptl_crystal_description Needle
_exptl_crystal_F_000 640
_exptl_crystal_size_max 0.20
_exptl_crystal_size_mid 0.11
_exptl_crystal_size_min 0.11
_refine_diff_density_max 0.445
_refine_diff_density_min -0.799
_refine_diff_density_rms 0.185
_refine_ls_abs_structure_details 'Flack H D (1983), Acta Cryst. A39, 876-881'
_refine_ls_abs_structure_Flack 0.011(16)
_refine_ls_extinction_method none
_refine_ls_goodness_of_fit_ref 1.156
_refine_ls_hydrogen_treatment mixed
_refine_ls_matrix_type full
_refine_ls_number_parameters 172
_refine_ls_number_reflns 2422
_refine_ls_number_restraints 0
_refine_ls_restrained_S_all 1.156
_refine_ls_R_factor_all 0.0403
_refine_ls_R_factor_gt 0.0367
_refine_ls_shift/su_max 0.018
_refine_ls_shift/su_mean 0.003
_refine_ls_structure_factor_coef Fsqd
_refine_ls_weighting_details 'calc w=1/[\s^2^(Fo^2^)+(0.0748P)^2^+0.0152P] where P=(Fo^2^+2Fc^2^)/3'
_refine_ls_weighting_scheme calc
_refine_ls_wR_factor_gt 0.0995
_refine_ls_wR_factor_ref 0.1322
_reflns_number_gt 2366
_reflns_number_total 2422
_reflns_threshold_expression >2\s(I)
_cod_data_source_file ja6b11835_si_004.cif
_cod_data_source_block 4a
_cod_original_cell_volume 1231.2(13)
_cod_original_sg_symbol_H-M P212121
_cod_database_code 4125705

loop_
_symmetry_equiv_pos_as_xyz
'x, y, z'
'-x+1/2, -y, z+1/2'
'-x, y+1/2, -z+1/2'
'x+1/2, -y+1/2, -z'

loop_
_atom_site_label
_atom_site_type_symbol
_atom_site_fract_x
_atom_site_fract_y
_atom_site_fract_z
_atom_site_U_iso_or_equiv
_atom_site_adp_type
_atom_site_occupancy
_atom_site_symmetry_multiplicity
_atom_site_calc_flag
_atom_site_refinement_flags
C002 C 0.4720(13) -0.2053(3) 0.85257(13) 0.0286(9) Uani 1 1 d .
H002 H 0.5108 -0.2812 0.8640 0.034 Uiso 1 1 calc R
C003 C 0.5146(12) -0.0004(3) 0.86237(12) 0.0242(8) Uani 1 1 d .
C004 C 0.3588(12) 0.0160(3) 0.81715(14) 0.0284(9) Uani 1 1 d .
H004 H 0.3197 0.0915 0.8054 0.034 Uiso 1 1 calc R
C005 C 0.5674(13) -0.1112(4) 0.87979(13) 0.0297(9) Uani 1 1 d .
H005 H 0.6705 -0.1220 0.9109 0.036 Uiso 1 1 calc R
C006 C 0.5626(12) 0.3220(3) 0.94529(13) 0.0271(8) Uani 1 1 d .
H006 H 0.4463 0.2663 0.9646 0.032 Uiso 1 1 calc R
C007 C 0.6605(10) 0.4276(4) 0.96486(13) 0.0268(9) Uani 1 1 d .
H007 H 0.6107 0.4450 0.9979 0.032 Uiso 1 1 calc R
C008 C 0.9023(12) 0.4856(3) 0.88721(14) 0.0286(9) Uani 1 1 d .
H008 H 1.0144 0.5419 0.8678 0.034 Uiso 1 1 calc R
C009 C 0.2612(13) -0.0772(4) 0.78948(13) 0.0286(9) Uani 1 1 d .
H009 H 0.1575 -0.0668 0.7584 0.034 Uiso 1 1 calc R
C010 C 0.8063(12) 0.3798(3) 0.86759(13) 0.0278(9) Uani 1 1 d .
H010 H 0.8548 0.3624 0.8345 0.033 Uiso 1 1 calc R
C011 C 0.6399(11) 0.3008(3) 0.89683(13) 0.0246(8) Uani 1 1 d .
C012 C 0.3171(12) -0.1852(4) 0.80771(14) 0.0279(9) Uani 1 1 d .
C013 C 0.6402(11) 0.0975(4) 0.89254(14) 0.0272(8) Uani 1 1 d .
C014 C 0.8297(11) 0.5065(3) 0.93601(14) 0.0247(8) Uani 1 1 d .
N1 N 0.2102(12) -0.2860(3) 0.77829(13) 0.0389(11) Uani 1 1 d .
O1 O 0.2938(13) -0.3808(3) 0.79181(11) 0.0515(11) Uani 1 1 d .
O2 O 0.5307(10) 0.1990(2) 0.87388(9) 0.0297(6) Uani 1 1 d .
O3 O 0.8172(10) 0.0885(3) 0.92788(11) 0.0426(9) Uani 1 1 d .
O4 O 0.0372(14) -0.2668(3) 0.74152(12) 0.0550(11) Uani 1 1 d .
Br1 Br 0.97357(12) 0.64867(3) 0.963733(14) 0.03228(19) Uani 1 1 d .

loop_
_atom_site_aniso_label
_atom_site_aniso_U_11
_atom_site_aniso_U_22
_atom_site_aniso_U_33
_atom_site_aniso_U_23
_atom_site_aniso_U_13
_atom_site_aniso_U_12
C002 0.037(2) 0.0194(16) 0.0299(18) 0.0016(14) 0.0051(19) -0.001(2)
C003 0.027(2) 0.0208(17) 0.0246(16) -0.0002(13) -0.0013(18) 0.0004(18)
C004 0.037(2) 0.0217(18) 0.0271(17) 0.0058(14) -0.0068(18) 0.0019(19)
C005 0.036(2) 0.0287(19) 0.0242(17) 0.0020(15) -0.0051(18) 0.001(2)
C006 0.0267(19) 0.0244(18) 0.0301(18) 0.0029(15) 0.0030(17) -0.0007(19)
C007 0.026(2) 0.032(2) 0.0223(16) -0.0006(15) 0.0024(16) 0.0019(18)
C008 0.032(2) 0.0239(18) 0.0301(17) 0.0030(15) 0.0074(18) -0.0032(19)
C009 0.035(2) 0.030(2) 0.0210(16) 0.0023(15) -0.0033(17) -0.007(2)
C010 0.037(2) 0.0266(19) 0.0199(16) -0.0010(14) -0.0004(16) 0.0023(19)
C011 0.028(2) 0.0173(17) 0.0283(17) -0.0011(14) -0.0051(17) 0.0010(17)
C012 0.034(2) 0.0227(18) 0.0273(17) -0.0053(16) 0.0061(17) -0.0065(18)
C013 0.031(2) 0.0231(19) 0.0272(17) 0.0024(15) -0.0031(16) 0.0035(19)
C014 0.0218(19) 0.0207(18) 0.0316(18) -0.0028(15) -0.0023(16) 0.0030(18)
N1 0.056(3) 0.032(2) 0.0284(17) -0.0051(15) 0.0130(19) -0.013(2)
O1 0.088(3) 0.0259(15) 0.0408(17) -0.0029(13) 0.008(2) -0.010(2)
O2 0.0413(18) 0.0179(12) 0.0300(12) -0.0013(10) -0.0085(14) -0.0007(14)
O3 0.060(2) 0.0291(16) 0.0387(16) -0.0033(13) -0.0251(16) 0.0070(18)
O4 0.081(3) 0.0452(19) 0.0384(16) -0.0092(14) -0.014(2) -0.019(3)
Br1 0.0306(3) 0.0226(3) 0.0437(3) -0.00868(14) -0.00181(18) -0.00004(18)

loop_
_atom_type_symbol
_atom_type_description
_atom_type_scat_dispersion_real
_atom_type_scat_dispersion_imag
_atom_type_scat_source
C C 0.0033 0.0016 'International Tables Vol C Tables 4.2.6.8 and 6.1.1.4'
H H 0.0000 0.0000 'International Tables Vol C Tables 4.2.6.8 and 6.1.1.4'
N N 0.0061 0.0033 'International Tables Vol C Tables 4.2.6.8 and 6.1.1.4'
O O 0.0106 0.0060 'International Tables Vol C Tables 4.2.6.8 and 6.1.1.4'
Br Br -0.2901 2.4595 'International Tables Vol C Tables 4.2.6.8 and 6.1.1.4'

loop_
_geom_angle_atom_site_label_1
_geom_angle_atom_site_label_2
_geom_angle_atom_site_label_3
_geom_angle
C005 C002 C012 117.5(3)
C005 C002 H002 121.3
C012 C002 H002 121.2
C005 C003 C004 119.8(3)
C005 C003 C013 118.1(3)
C004 C003 C013 122.1(3)
C009 C004 C003 120.1(3)
C009 C004 H004 119.9
C003 C004 H004 119.9
C002 C005 C003 120.9(4)
C002 C005 H005 119.6
C003 C005 H005 119.6
C011 C006 C007 118.0(4)
C011 C006 H006 121.0
C007 C006 H006 121.0
C014 C007 C006 119.6(3)
C014 C007 H007 120.2
C006 C007 H007 120.2
C014 C008 C010 118.3(4)
C014 C008 H008 120.9
C010 C008 H008 120.9
C012 C009 C004 118.6(4)
C012 C009 H009 120.7
C004 C009 H009 120.7
C011 C010 C008 119.2(3)
C011 C010 H010 120.4
C008 C010 H010 120.4
C010 C011 C006 122.7(4)
C010 C011 O2 116.1(3)
C006 C011 O2 121.1(3)
C009 C012 C002 123.1(4)
C009 C012 N1 118.9(4)
C002 C012 N1 117.9(4)
O3 C013 O2 124.3(4)
O3 C013 C003 124.8(4)
O2 C013 C003 110.9(3)
C007 C014 C008 122.2(4)
C007 C014 Br1 119.1(3)
C008 C014 Br1 118.6(3)
O1 N1 O4 124.2(4)
O1 N1 C012 118.8(4)
O4 N1 C012 116.9(4)
C013 O2 C011 118.2(3)

loop_
_geom_bond_atom_site_label_1
_geom_bond_atom_site_label_2
_geom_bond_distance
C002 C005 1.377(6)
C002 C012 1.389(6)
C002 H002 0.9500
C003 C005 1.391(5)
C003 C004 1.393(5)
C003 C013 1.491(5)
C004 C009 1.377(6)
C004 H004 0.9500
C005 H005 0.9500
C006 C011 1.387(5)
C006 C007 1.394(6)
C006 H006 0.9500
C007 C014 1.377(6)
C007 H007 0.9500
C008 C014 1.391(5)
C008 C010 1.395(6)
C008 H008 0.9500
C009 C012 1.371(6)
C009 H009 0.9500
C010 C011 1.379(6)
C010 H010 0.9500
C011 O2 1.407(4)
C012 N1 1.484(5)
C013 O3 1.191(5)
C013 O2 1.356(5)
C014 Br1 1.906(4)
N1 O1 1.209(5)
N1 O4 1.230(6)

loop_
_geom_torsion_atom_site_label_1
_geom_torsion_atom_site_label_2
_geom_torsion_atom_site_label_3
_geom_torsion_atom_site_label_4
_geom_torsion
C005 C003 C004 C009 -0.8(7)
C013 C003 C004 C009 177.0(4)
C012 C002 C005 C003 -1.0(7)
C004 C003 C005 C002 1.0(7)
C013 C003 C005 C002 -176.9(5)
C011 C006 C007 C014 -0.2(6)
C003 C004 C009 C012 0.8(7)
C014 C008 C010 C011 0.8(7)
C008 C010 C011 C006 0.1(7)
C008 C010 C011 O2 176.1(4)
C007 C006 C011 C010 -0.4(7)
C007 C006 C011 O2 -176.2(4)
C004 C009 C012 C002 -0.9(7)
C004 C009 C012 N1 179.5(4)
C005 C002 C012 C009 1.0(7)
C005 C002 C012 N1 -179.4(4)
C005 C003 C013 O3 8.9(7)
C004 C003 C013 O3 -168.9(5)
C005 C003 C013 O2 -172.2(4)
C004 C003 C013 O2 10.0(6)
C006 C007 C014 C008 1.2(7)
C006 C007 C014 Br1 -178.3(3)
C010 C008 C014 C007 -1.5(7)
C010 C008 C014 Br1 178.0(3)
C009 C012 N1 O1 171.9(4)
C002 C012 N1 O1 -7.7(7)
C009 C012 N1 O4 -8.8(7)
C002 C012 N1 O4 171.6(4)
O3 C013 O2 C011 1.8(7)
C003 C013 O2 C011 -177.2(4)
C010 C011 O2 C013 124.7(4)
C006 C011 O2 C013 -59.3(6)
